data_1559260
loop_
_publ_author_name
'Pihlaja, Kalevi'
'Sillanpaa, Reijo'
'Stajer, Geza'
'Frimpong-Manso, Samuel'

_publ_section_title
;
 X-Ray Study of a Pentacyclic Partially Saturated
 Benzothiazolo[2,3-a]isoindolone
;
_journal_name_full 'Acta Chemica Scandinavica'
_journal_page_first 1021
_journal_page_last 1023
_journal_paper_doi 10.3891/acta.chem.scand.46-1021
_journal_volume 46
_journal_year 1992
_chemical_formula_sum 'C27 H23 N O S'
_chemical_formula_weight 409.542
_chemical_name_common
;
Benzothiazolo[2,3-a]isoindolone
;
_space_group_IT_number 14
_space_group_name_Hall '-P 2yab'
_space_group_name_H-M_alt 'P 1 21/a 1'
_symmetry_cell_setting monoclinic
_symmetry_Int_Tables_number 14
_symmetry_space_group_name_Hall '-P 2yab'
_symmetry_space_group_name_H-M 'P 1 21/a 1'
_cell_angle_alpha 90.
_cell_angle_beta 110.00(2)
_cell_angle_gamma 90.
_cell_formula_units_Z 4
_cell_length_a 13.949(4)
_cell_length_b 10.691(3)
_cell_length_c 15.203(3)
_cell_volume 2130.5(10)
_diffrn_ambient_temperature 296
_diffrn_radiation_probe x-ray
_diffrn_radiation_type MoK\a
_diffrn_radiation_wavelength 0.71069
_exptl_absorpt_coefficient_mu 0.162
_exptl_crystal_density_diffrn 1.277
_refine_ls_number_parameters 340
_refine_ls_number_reflns 2261
_refine_ls_R_factor_gt 0.046
_refine_ls_wR_factor_gt 0.051
_cod_data_source_file Acta-Chem-Scand-1992-46-1021.cif
_cod_data_source_block 1
_cod_original_cell_volume 2130.5(9)
_cod_original_sg_symbol_H-M 'P 21/a'
_cod_database_code 1559260

loop_
_space_group_symop_id
_space_group_symop_operation_xyz
1 x,y,z
2 1/2-x,1/2+y,-z
3 -x,-y,-z
4 1/2+x,1/2-y,z

loop_
_atom_site_label
_atom_site_type_symbol
_atom_site_thermal_displace_type
_atom_site_fract_x
_atom_site_fract_y
_atom_site_fract_z
_atom_site_occupancy
_atom_site_U_iso_or_equiv
_atom_site_calc_flag
_atom_site_refinement_flags
_atom_site_disorder_assembly
_atom_site_disorder_group
S S Uiso 0.13186(7) 0.25930(10) 0.07443(6) 1.000 0.0490(5) . . . .
O O Uiso 0.1123(2) 0.6656(3) 0.1144(2) 1.000 0.0621(13) . . . .
N N Uiso 0.1666(2) 0.4689(3) 0.1709(2) 1.000 0.0380(13) . . . .
C1A C Uiso 0.2365(3) 0.3527(4) 0.0775(2) 1.000 0.046(3) . . . .
C2 C Uiso 0.3029(3) 0.3333(5) 0.0282(3) 1.000 0.058(3) . . . .
C3 C Uiso 0.3789(4) 0.4211(6) 0.0379(3) 1.000 0.074(4) . . . .
C4 C Uiso 0.3892(3) 0.5247(5) 0.0933(3) 1.000 0.067(3) . . . .
C5 C Uiso 0.3219(3) 0.5457(4) 0.1424(3) 1.000 0.052(3) . . . .
C5A C Uiso 0.2462(3) 0.4586(4) 0.1327(2) 1.000 0.043(3) . . . .
C7 C Uiso 0.0933(3) 0.5625(4) 0.1365(2) 1.000 0.042(3) . . . .
C7A C Uiso -0.0094(3) 0.5117(4) 0.1295(3) 1.000 0.042(3) . . . .
C8 C Uiso -0.0641(3) 0.5733(4) 0.1913(3) 1.000 0.043(3) . . . .
C9 C Uiso 0.0152(3) 0.5959(3) 0.2905(2) 1.000 0.0405(13) . . . .
C10 C Uiso 0.0364(3) 0.4609(4) 0.3296(3) 1.000 0.047(3) . . . .
C11 C Uiso -0.0295(3) 0.3779(4) 0.2495(3) 1.000 0.049(3) . . . .
C11A C Uiso 0.0087(3) 0.3758(4) 0.1654(2) 1.000 0.041(3) . . . .
C11B C Uiso 0.1216(2) 0.3475(3) 0.1779(2) 1.000 0.0367(13) . . . .
C12 C Uiso -0.1242(3) 0.4612(4) 0.2083(3) 1.000 0.056(3) . . . .
C13 C Uiso -0.0232(3) 0.6899(3) 0.3451(2) 1.000 0.042(3) . . . .
C14 C Uiso -0.0008(3) 0.8151(4) 0.3403(3) 1.000 0.048(3) . . . .
C15 C Uiso -0.0399(3) 0.9064(4) 0.3834(3) 1.000 0.058(3) . . . .
C16 C Uiso -0.1017(4) 0.8743(4) 0.4324(3) 1.000 0.063(3) . . . .
C17 C Uiso -0.1228(4) 0.7505(5) 0.4403(3) 1.000 0.072(3) . . . .
C18 C Uiso -0.0842(4) 0.6591(4) 0.3969(3) 1.000 0.062(3) . . . .
C19 C Uiso 0.1817(3) 0.2748(3) 0.2650(2) 1.000 0.0367(13) . . . .
C20 C Uiso 0.1465(3) 0.1585(4) 0.2819(3) 1.000 0.048(3) . . . .
C21 C Uiso 0.1985(4) 0.0922(4) 0.3614(3) 1.000 0.056(3) . . . .
C22 C Uiso 0.2868(3) 0.1393(4) 0.4255(3) 1.000 0.055(3) . . . .
C23 C Uiso 0.3229(3) 0.2525(4) 0.4089(3) 1.000 0.055(3) . . . .
C24 C Uiso 0.2709(3) 0.3202(4) 0.3292(3) 1.000 0.044(3) . . . .

loop_
_atom_type_symbol
_atom_type_description
_atom_type_scat_dispersion_real
_atom_type_scat_dispersion_imag
_atom_type_scat_source
C C 0.0033 0.0016 ' International Tables Vol C Tables 4.2.6.8 and 6.1.1.4'
N N 0.0061 0.0033 ' International Tables Vol C Tables 4.2.6.8 and 6.1.1.4'
O O 0.0106 0.0060 ' International Tables Vol C Tables 4.2.6.8 and 6.1.1.4'
S S 0.1246 0.1234 ' International Tables Vol C Tables 4.2.6.8 and 6.1.1.4'

loop_
_geom_angle_atom_site_label_1
_geom_angle_atom_site_label_2
_geom_angle_atom_site_label_3
_geom_angle
_geom_angle_site_symmetry_1
_geom_angle_site_symmetry_2
_geom_angle_site_symmetry_3
_geom_angle_publ_flag
C1A S C11B 89.60(15) . . . yes
C5A N C7 118.4(3) . . . yes
C5A N C11B 112.1(3) . . . yes
C7 N C11B 112.7(3) . . . yes
S C1A C2 127.0(3) . . . yes
S C1A C5A 112.8(3) . . . yes
C2 C1A C5A 120.1(4) . . . no
C1A C2 C3 117.9(5) . . . no
C2 C3 C4 121.9(5) . . . no
C3 C4 C5 120.6(5) . . . no
C4 C5 C5A 117.6(4) . . . no
N C5A C1A 112.4(4) . . . yes
N C5A C5 125.5(4) . . . yes
C1A C5A C5 121.9(4) . . . no
O C7 N 123.7(4) . . . yes
O C7 C7A 127.2(4) . . . yes
N C7 C7A 109.0(3) . . . yes
C7 C7A C8 117.4(3) . . . no
C7 C7A C11A 106.2(3) . . . no
C8 C7A C11A 104.0(3) . . . no
C7A C8 C9 108.7(3) . . . no
C7A C8 C12 100.5(3) . . . no
C9 C8 C12 101.9(3) . . . no
C8 C9 C10 101.9(3) . . . no
C8 C9 C13 111.6(3) . . . no
C10 C9 C13 117.7(3) . . . no
C9 C10 C11 104.5(3) . . . no
C10 C11 C11A 112.5(4) . . . no
C10 C11 C12 100.8(3) . . . no
C11A C11 C12 99.4(3) . . . no
C7A C11A C11 102.6(3) . . . no
C7A C11A C11B 105.3(3) . . . no
C11 C11A C11B 121.7(3) . . . no
S C11B N 103.1(2) . . . yes
S C11B C11A 111.1(2) . . . yes
S C11B C19 107.2(2) . . . yes
N C11B C11A 105.2(3) . . . yes
N C11B C19 113.3(3) . . . yes
C11A C11B C19 116.2(3) . . . no
C8 C12 C11 94.5(3) . . . no
C9 C13 C14 119.0(3) . . . no
C9 C13 C18 123.8(3) . . . no
C14 C13 C18 117.1(4) . . . no
C13 C14 C15 121.6(4) . . . no
C14 C15 C16 120.4(4) . . . no
C15 C16 C17 119.1(5) . . . no
C16 C17 C18 120.6(5) . . . no
C13 C18 C17 121.2(4) . . . no
C11B C19 C20 119.6(3) . . . no
C11B C19 C24 122.2(3) . . . no
C20 C19 C24 118.2(3) . . . no
C19 C20 C21 120.6(4) . . . no
C20 C21 C22 120.6(4) . . . no
C21 C22 C23 119.3(4) . . . no
C22 C23 C24 120.6(4) . . . no
C19 C24 C23 120.7(4) . . . no

loop_
_geom_bond_atom_site_label_1
_geom_bond_atom_site_label_2
_geom_bond_distance
_geom_bond_site_symmetry_1
_geom_bond_site_symmetry_2
_geom_bond_publ_flag
S C1A 1.756(4) . . yes
S C11B 1.881(3) . . yes
O C7 1.208(5) . . yes
N C5A 1.422(5) . . yes
N C7 1.398(5) . . yes
N C11B 1.461(4) . . yes
C1A C2 1.392(6) . . no
C1A C5A 1.388(5) . . no
C2 C3 1.386(8) . . no
C3 C4 1.369(8) . . no
C4 C5 1.403(6) . . no
C5 C5A 1.377(6) . . no
C7 C7A 1.501(6) . . no
C7A C8 1.546(6) . . no
C7A C11A 1.542(6) . . no
C8 C9 1.554(5) . . no
C8 C12 1.534(6) . . no
C9 C10 1.550(5) . . no
C9 C13 1.513(5) . . no
C10 C11 1.533(6) . . no
C11 C11A 1.544(6) . . no
C11 C12 1.538(6) . . no
C11A C11B 1.550(5) . . no
C11B C19 1.517(4) . . no
C13 C14 1.382(5) . . no
C13 C18 1.382(7) . . no
C14 C15 1.387(6) . . no
C15 C16 1.362(7) . . no
C16 C17 1.370(7) . . no
C17 C18 1.387(7) . . no
C19 C20 1.393(6) . . no
C19 C24 1.381(6) . . no
C20 C21 1.375(6) . . no
C21 C22 1.378(7) . . no
C22 C23 1.367(6) . . no
C23 C24 1.385(6) . . no

loop_
_geom_torsion_atom_site_label_1
_geom_torsion_atom_site_label_2
_geom_torsion_atom_site_label_3
_geom_torsion_atom_site_label_4
_geom_torsion
_geom_torsion_site_symmetry_1
_geom_torsion_site_symmetry_2
_geom_torsion_site_symmetry_3
_geom_torsion_site_symmetry_4
_geom_torsion_publ_flag
C11B S C1A C2 168.9(4) . . . . no
C11B S C1A C5A -14.5(3) . . . . no
C1A S C11B N 26.0(2) . . . . no
C1A S C11B C11A 138.2(3) . . . . no
C1A S C11B C19 -93.8(3) . . . . no
C7 N C5A C1A -109.3(4) . . . . no
C7 N C5A C5 66.6(5) . . . . no
C11B N C5A C1A 24.5(4) . . . . no
C11B N C5A C5 -159.6(4) . . . . no
C5A N C7 O -37.1(5) . . . . no
C5A N C7 C7A 141.1(3) . . . . no
C11B N C7 O -170.7(3) . . . . no
C11B N C7 C7A 7.6(4) . . . . no
C5A N C11B S -32.8(3) . . . . no
C5A N C11B C11A -149.3(3) . . . . no
C5A N C11B C19 82.8(3) . . . . no
C7 N C11B S 103.8(3) . . . . no
C7 N C11B C11A -12.7(3) . . . . no
C7 N C11B C19 -140.7(3) . . . . no
S C1A C2 C3 177.7(3) . . . . no
C5A C1A C2 C3 1.3(6) . . . . no
S C1A C5A N -2.3(4) . . . . no
S C1A C5A C5 -178.3(3) . . . . no
C2 C1A C5A N 174.6(3) . . . . no
C2 C1A C5A C5 -1.5(6) . . . . no
C1A C2 C3 C4 -0.5(7) . . . . no
C2 C3 C4 C5 -0.2(7) . . . . no
C3 C4 C5 C5A 0.1(7) . . . . no
C4 C5 C5A N -174.8(4) . . . . no
C4 C5 C5A C1A 0.7(6) . . . . no
O C7 C7A C8 -65.1(5) . . . . no
O C7 C7A C11A 179.2(3) . . . . no
N C7 C7A C8 116.7(4) . . . . no
N C7 C7A C11A 1.0(4) . . . . no
C7 C7A C8 C9 -42.7(5) . . . . no
C7 C7A C8 C12 -149.2(4) . . . . no
C11A C7A C8 C9 74.2(4) . . . . no
C11A C7A C8 C12 -32.3(4) . . . . no
C7 C7A C11A C11 119.8(3) . . . . no
C7 C7A C11A C11B -8.4(4) . . . . no
C8 C7A C11A C11 -4.7(4) . . . . no
C8 C7A C11A C11B -132.9(3) . . . . no
C7A C8 C9 C10 -71.2(4) . . . . no
C7A C8 C9 C13 162.4(3) . . . . no
C12 C8 C9 C10 34.3(4) . . . . no
C12 C8 C9 C13 -92.2(4) . . . . no
C7A C8 C12 C11 56.1(4) . . . . no
C9 C8 C12 C11 -55.8(4) . . . . no
C8 C9 C10 C11 1.3(4) . . . . no
C13 C9 C10 C11 123.7(4) . . . . no
C8 C9 C13 C14 -91.4(4) . . . . no
C8 C9 C13 C18 85.5(4) . . . . no
C10 C9 C13 C14 151.3(4) . . . . no
C10 C9 C13 C18 -31.8(5) . . . . no
C9 C10 C11 C11A 68.7(4) . . . . no
C9 C10 C11 C12 -36.3(4) . . . . no
C10 C11 C11A C7A -66.0(4) . . . . no
C10 C11 C11A C11B 51.1(5) . . . . no
C12 C11 C11A C7A 39.9(4) . . . . no
C12 C11 C11A C11B 157.0(4) . . . . no
C10 C11 C12 C8 56.1(4) . . . . no
C11A C11 C12 C8 -59.2(4) . . . . no
C7A C11A C11B S -98.4(3) . . . . no
C7A C11A C11B N 12.5(3) . . . . no
C7A C11A C11B C19 138.7(3) . . . . no
C11 C11A C11B S 145.9(3) . . . . no
C11 C11A C11B N -103.3(4) . . . . no
C11 C11A C11B C19 22.9(5) . . . . no
S C11B C19 C20 -68.3(4) . . . . no
S C11B C19 C24 111.9(4) . . . . no
N C11B C19 C20 178.6(3) . . . . no
N C11B C19 C24 -1.2(5) . . . . no
C11A C11B C19 C20 56.6(5) . . . . no
C11A C11B C19 C24 -123.1(4) . . . . no
C9 C13 C14 C15 175.4(4) . . . . no
C18 C13 C14 C15 -1.7(6) . . . . no
C9 C13 C18 C17 -175.5(4) . . . . no
C14 C13 C18 C17 1.4(6) . . . . no
C13 C14 C15 C16 0.3(7) . . . . no
C14 C15 C16 C17 1.5(7) . . . . no
C15 C16 C17 C18 -1.8(7) . . . . no
C16 C17 C18 C13 0.4(7) . . . . no
C11B C19 C20 C21 -178.6(4) . . . . no
C24 C19 C20 C21 1.2(6) . . . . no
C11B C19 C24 C23 178.8(4) . . . . no
C20 C19 C24 C23 -1.0(6) . . . . no
C19 C20 C21 C22 -0.4(7) . . . . no
C20 C21 C22 C23 -0.6(7) . . . . no
C21 C22 C23 C24 0.8(7) . . . . no
C22 C23 C24 C19 0.0(7) . . . . no
